data_7008104
loop_
_publ_author_name
'Okada, Shinjiro'
'Okinaka, Keiji'
'Iwawaki, Hironobu'
'Furugori, Manabu'
'Hashimoto, Masashi'
'Mukaide, Taihei'
'Kamatani, Jun'
'Igawa, Satoshi'
'Tsuboyama, Akira'
'Takiguchi, Takao'
'Ueno, Kazunori'

_publ_section_title
;
 Substituent effects of iridium complexes for highly efficient red
 OLEDs.
;
_journal_issue 9
_journal_name_full 'Dalton transactions (Cambridge, England : 2003)'
_journal_page_first 1583
_journal_page_last 1590
_journal_paper_doi 10.1039/b417058j
_journal_year 2005
_chemical_formula_moiety 'C46 H28 Cl3 F3 Ir N3 '
_chemical_formula_sum 'C46 H28 Cl3 F3 Ir N3'
_chemical_formula_weight 978.32
_space_group_IT_number 14
_symmetry_cell_setting monoclinic
_symmetry_Int_Tables_number 14
_symmetry_space_group_name_Hall '-P 2yn'
_symmetry_space_group_name_H-M 'P 1 21/n 1'
_cell_angle_alpha 90
_cell_angle_beta 96.785(1)
_cell_angle_gamma 90
_cell_formula_units_Z 4
_cell_length_a 13.3262(4)
_cell_length_b 19.4561(4)
_cell_length_c 14.3648(3)
_cell_measurement_reflns_used 21871
_cell_measurement_temperature 93.1
_cell_measurement_theta_max 24.4
_cell_measurement_theta_min 2.2
_cell_volume 3698.36(16)
_computing_cell_refinement PROCESS-AUTO
_computing_data_collection PROCESS-AUTO
_computing_data_reduction CrystalStructure
_computing_publication_material 'CrystalStructure 3.6.0'
_computing_structure_refinement CRYSTALS
_computing_structure_solution SIR92
_diffrn_detector_area_resol_mean 10.00
_diffrn_measured_fraction_theta_full 0.9985
_diffrn_measured_fraction_theta_max 0.9985
_diffrn_measurement_device_type 'Rigaku RAXIS-RAPID'
_diffrn_measurement_method \w
_diffrn_radiation_type 'Mo K\a'
_diffrn_radiation_wavelength 0.7107
_diffrn_reflns_av_R_equivalents 0.039
_diffrn_reflns_limit_h_max 18
_diffrn_reflns_limit_h_min -18
_diffrn_reflns_limit_k_max 27
_diffrn_reflns_limit_k_min -27
_diffrn_reflns_limit_l_max 20
_diffrn_reflns_limit_l_min -16
_diffrn_reflns_number 43532
_diffrn_reflns_theta_full 30.03
_diffrn_reflns_theta_max 30.03
_exptl_absorpt_coefficient_mu 3.892
_exptl_absorpt_correction_T_max 0.678
_exptl_absorpt_correction_T_min 0.483
_exptl_absorpt_correction_type multi-scan
_exptl_absorpt_process_details
;
Higashi, T. (1995). Program for Absorption Correction.
Rigaku Corporation, Tokyo, Japan.
;
_exptl_crystal_colour red
_exptl_crystal_density_diffrn 1.757
_exptl_crystal_density_method 'not measured'
_exptl_crystal_description block
_exptl_crystal_F_000 1920.00
_exptl_crystal_size_max 0.30
_exptl_crystal_size_mid 0.20
_exptl_crystal_size_min 0.10
_refine_diff_density_max 1.35
_refine_diff_density_min -1.36
_refine_ls_extinction_method none
_refine_ls_goodness_of_fit_ref 1.263
_refine_ls_hydrogen_treatment refall
_refine_ls_number_parameters 533
_refine_ls_number_reflns 10795
_refine_ls_R_factor_gt 0.0320
_refine_ls_shift/su_max 0.0000
_refine_ls_structure_factor_coef Fsqd
_refine_ls_weighting_details 'w = 1/[0.0001Fo^2^ + 1.0000\s(Fo^2^)]/(4Fo^2^)'
_refine_ls_weighting_scheme calc
_refine_ls_wR_factor_ref 0.0600
_reflns_number_gt 8060
_reflns_number_total 10802
_reflns_threshold_expression F^2^>2.0\s(F^2^)
_cod_data_source_file b417058j.txt
_cod_data_source_block canon
_cod_original_cell_volume 3698.4(2)
_cod_original_formula_sum 'C46 H28 Cl3 F3 Ir N3 '
_cod_database_code 7008104

loop_
_symmetry_equiv_pos_site_id
_symmetry_equiv_pos_as_xyz
1 +X,+Y,+Z
2 1/2-X,1/2+Y,1/2-Z
3 -X,-Y,-Z
4 1/2+X,1/2-Y,1/2+Z

loop_
_atom_site_label
_atom_site_type_symbol
_atom_site_fract_x
_atom_site_fract_y
_atom_site_fract_z
_atom_site_U_iso_or_equiv
_atom_site_adp_type
_atom_site_occupancy
_atom_site_symmetry_multiplicity
_atom_site_calc_flag
_atom_site_refinement_flags
_atom_site_disorder_assembly
_atom_site_disorder_group
Ir(1) Ir 0.84723(1) 0.07780(1) 0.69573(1) 0.01232(3) Uani 1.00 1 d . . .
Cl(1) Cl 1.04254(8) 0.29554(5) 0.79834(6) 0.0322(3) Uani 1.00 1 d . . .
Cl(2) Cl 1.19781(8) 0.19127(5) 0.79074(7) 0.0343(3) Uani 1.00 1 d . . .
Cl(3) Cl 1.18450(8) 0.26900(6) 0.96087(6) 0.0380(3) Uani 1.00 1 d . . .
F(1) F 0.5535(1) 0.2631(1) 0.7360(1) 0.0261(6) Uani 1.00 1 d . . .
F(2) F 0.6036(2) -0.0184(1) 0.9439(1) 0.0305(6) Uani 1.00 1 d . . .
F(3) F 0.8919(2) 0.2090(1) 1.0301(1) 0.0267(6) Uani 1.00 1 d . . .
N(1) N 0.9526(2) 0.1391(1) 0.6315(2) 0.0163(7) Uani 1.00 1 d . . .
N(2) N 0.7725(2) 0.0390(1) 0.5681(2) 0.0172(7) Uani 1.00 1 d . . .
N(3) N 0.9497(2) -0.0045(1) 0.7251(2) 0.0152(7) Uani 1.00 1 d . . .
C(1) C 1.0404(3) 0.1141(2) 0.6048(2) 0.0179(8) Uani 1.00 1 d . . .
C(2) C 1.1031(3) 0.1524(2) 0.5583(2) 0.0189(8) Uani 1.00 1 d . . .
C(3) C 1.0742(3) 0.2197(2) 0.5292(2) 0.0188(8) Uani 1.00 1 d . . .
C(4) C 1.1327(3) 0.2598(2) 0.4727(2) 0.0244(9) Uani 1.00 1 d . . .
C(5) C 1.1000(3) 0.3221(2) 0.4399(2) 0.026(1) Uani 1.00 1 d . . .
C(6) C 1.0051(3) 0.3468(2) 0.4588(2) 0.026(1) Uani 1.00 1 d . . .
C(7) C 0.9461(3) 0.3098(2) 0.5130(2) 0.0236(9) Uani 1.00 1 d . . .
C(8) C 0.9808(3) 0.2458(2) 0.5526(2) 0.0166(8) Uani 1.00 1 d . . .
C(9) C 0.9248(3) 0.2047(1) 0.6122(2) 0.0153(8) Uani 1.00 1 d . . .
C(10) C 0.8313(2) 0.2242(2) 0.6517(2) 0.0152(8) Uani 1.00 1 d . . .
C(11) C 0.8009(3) 0.2919(2) 0.6664(2) 0.0185(8) Uani 1.00 1 d . . .
C(12) C 0.7091(3) 0.3060(2) 0.6974(2) 0.0197(9) Uani 1.00 1 d . . .
C(13) C 0.6481(3) 0.2508(2) 0.7125(2) 0.0187(8) Uani 1.00 1 d . . .
C(14) C 0.6790(3) 0.1835(2) 0.7072(2) 0.0170(8) Uani 1.00 1 d . . .
C(15) C 0.7743(3) 0.1680(1) 0.6805(2) 0.0134(8) Uani 1.00 1 d . . .
C(16) C 0.8011(3) 0.0539(2) 0.4814(2) 0.0211(9) Uani 1.00 1 d . . .
C(17) C 0.7568(3) 0.0242(2) 0.4014(2) 0.0210(9) Uani 1.00 1 d . . .
C(18) C 0.6856(3) -0.0284(2) 0.4060(2) 0.0170(8) Uani 1.00 1 d . . .
C(19) C 0.6483(3) -0.0665(2) 0.3257(2) 0.0201(9) Uani 1.00 1 d . . .
C(20) C 0.5851(3) -0.1213(2) 0.3321(2) 0.0228(9) Uani 1.00 1 d . . .
C(21) C 0.5590(3) -0.1408(2) 0.4206(3) 0.0243(9) Uani 1.00 1 d . . .
C(22) C 0.5929(3) -0.1048(2) 0.4990(2) 0.0211(9) Uani 1.00 1 d . . .
C(23) C 0.6551(3) -0.0459(2) 0.4956(2) 0.0169(8) Uani 1.00 1 d . . .
C(24) C 0.6971(3) -0.0056(1) 0.5755(2) 0.0144(8) Uani 1.00 1 d . . .
C(25) C 0.6661(3) -0.0089(1) 0.6711(2) 0.0156(8) Uani 1.00 1 d . . .
C(26) C 0.5738(3) -0.0364(2) 0.6921(2) 0.0210(9) Uani 1.00 1 d . . .
C(27) C 0.5525(3) -0.0392(2) 0.7842(2) 0.0217(9) Uani 1.00 1 d . . .
C(28) C 0.6240(3) -0.0133(2) 0.8532(2) 0.0204(9) Uani 1.00 1 d . . .
C(29) C 0.7114(3) 0.0186(1) 0.8349(2) 0.0162(8) Uani 1.00 1 d . . .
C(30) C 0.7338(3) 0.0244(2) 0.7416(2) 0.0164(8) Uani 1.00 1 d . . .
C(31) C 0.9518(3) -0.0613(2) 0.6687(2) 0.0197(9) Uani 1.00 1 d . . .
C(32) C 1.0231(3) -0.1114(2) 0.6855(2) 0.0191(9) Uani 1.00 1 d . . .
C(33) C 1.1032(3) -0.1017(2) 0.7580(2) 0.0212(9) Uani 1.00 1 d . . .
C(34) C 1.1839(3) -0.1496(2) 0.7722(2) 0.026(1) Uani 1.00 1 d . . .
C(35) C 1.2665(3) -0.1355(2) 0.8347(2) 0.029(1) Uani 1.00 1 d . . .
C(36) C 1.2744(3) -0.0722(2) 0.8824(2) 0.029(1) Uani 1.00 1 d . . .
C(37) C 1.1956(3) -0.0260(2) 0.8714(2) 0.0233(9) Uani 1.00 1 d . . .
C(38) C 1.1064(3) -0.0403(2) 0.8119(2) 0.0165(8) Uani 1.00 1 d . . .
C(39) C 1.0201(3) 0.0046(1) 0.7991(2) 0.0141(8) Uani 1.00 1 d . . .
C(40) C 0.9959(3) 0.0607(1) 0.8612(2) 0.0152(8) Uani 1.00 1 d . . .
C(41) C 1.0395(3) 0.0687(2) 0.9545(2) 0.0171(8) Uani 1.00 1 d . . .
C(42) C 1.0051(3) 0.1187(2) 1.0119(2) 0.0195(9) Uani 1.00 1 d . . .
C(43) C 0.9268(3) 0.1598(2) 0.9743(2) 0.0216(9) Uani 1.00 1 d . . .
C(44) C 0.8816(3) 0.1542(2) 0.8838(2) 0.0172(8) Uani 1.00 1 d . . .
C(45) C 0.9132(3) 0.1026(2) 0.8239(2) 0.0157(8) Uani 1.00 1 d . . .
C(46) C 1.1162(3) 0.2326(2) 0.8618(2) 0.025(1) Uani 1.00 1 d . . .
H(1) H 1.0587 0.0679 0.6200 0.022 Uiso 1.00 1 c R . .
H(2) H 1.1661 0.1343 0.5448 0.023 Uiso 1.00 1 c R . .
H(3) H 1.1959 0.2427 0.4583 0.030 Uiso 1.00 1 c R . .
H(4) H 1.1407 0.3492 0.4040 0.032 Uiso 1.00 1 c R . .
H(5) H 0.9812 0.3898 0.4337 0.031 Uiso 1.00 1 c R . .
H(6) H 0.8821 0.3272 0.5244 0.029 Uiso 1.00 1 c R . .
H(7) H 0.8443 0.3288 0.6545 0.022 Uiso 1.00 1 c R . .
H(8) H 0.6884 0.3518 0.7078 0.023 Uiso 1.00 1 c R . .
H(9) H 0.6355 0.1474 0.7219 0.020 Uiso 1.00 1 c R . .
H(10) H 0.8538 0.0863 0.4779 0.026 Uiso 1.00 1 c R . .
H(11) H 0.7743 0.0391 0.3424 0.025 Uiso 1.00 1 c R . .
H(12) H 0.6672 -0.0538 0.2664 0.024 Uiso 1.00 1 c R . .
H(13) H 0.5598 -0.1463 0.2775 0.026 Uiso 1.00 1 c R . .
H(14) H 0.5161 -0.1793 0.4252 0.029 Uiso 1.00 1 c R . .
H(15) H 0.5751 -0.1195 0.5579 0.025 Uiso 1.00 1 c R . .
H(16) H 0.5260 -0.0532 0.6431 0.025 Uiso 1.00 1 c R . .
H(17) H 0.4909 -0.0584 0.7994 0.027 Uiso 1.00 1 c R . .
H(18) H 0.7566 0.0368 0.8849 0.019 Uiso 1.00 1 c R . .
H(19) H 0.9020 -0.0658 0.6160 0.024 Uiso 1.00 1 c R . .
H(20) H 1.0185 -0.1523 0.6492 0.024 Uiso 1.00 1 c R . .
H(21) H 1.1804 -0.1916 0.7381 0.032 Uiso 1.00 1 c R . .
H(22) H 1.3187 -0.1687 0.8465 0.036 Uiso 1.00 1 c R . .
H(23) H 1.3346 -0.0609 0.9216 0.035 Uiso 1.00 1 c R . .
H(24) H 1.2013 0.0160 0.9052 0.028 Uiso 1.00 1 c R . .
H(25) H 1.0931 0.0392 0.9787 0.020 Uiso 1.00 1 c R . .
H(26) H 1.0348 0.1245 1.0749 0.023 Uiso 1.00 1 c R . .
H(27) H 0.8285 0.1846 0.8611 0.021 Uiso 1.00 1 c R . .
H(28) H 1.0719 0.1991 0.8823 0.030 Uiso 1.00 1 c R . .

loop_
_atom_site_aniso_label
_atom_site_aniso_U_11
_atom_site_aniso_U_22
_atom_site_aniso_U_33
_atom_site_aniso_U_12
_atom_site_aniso_U_13
_atom_site_aniso_U_23
Ir(1) 0.01348(6) 0.01202(5) 0.01180(5) -0.00101(6) 0.00293(4) -0.00048(6)
Cl(1) 0.0300(5) 0.0391(5) 0.0260(5) 0.0026(4) -0.0035(4) 0.0069(4)
Cl(2) 0.0388(6) 0.0268(5) 0.0405(6) -0.0039(4) 0.0186(5) -0.0063(4)
Cl(3) 0.0379(6) 0.0532(6) 0.0201(4) 0.0012(5) -0.0085(4) -0.0057(4)
F(1) 0.018(1) 0.026(1) 0.035(1) 0.0036(9) 0.0072(9) -0.0057(9)
F(2) 0.041(1) 0.030(1) 0.023(1) -0.010(1) 0.018(1) -0.0025(9)
F(3) 0.032(1) 0.028(1) 0.021(1) 0.0006(9) 0.0084(9) -0.0126(9)
N(1) 0.015(1) 0.019(1) 0.016(1) -0.003(1) 0.005(1) -0.002(1)
N(2) 0.015(1) 0.016(1) 0.020(1) -0.001(1) 0.005(1) 0.002(1)
N(3) 0.017(2) 0.013(1) 0.015(1) -0.002(1) 0.003(1) 0.002(1)
C(1) 0.018(2) 0.018(2) 0.019(2) -0.001(1) 0.006(1) -0.004(1)
C(2) 0.014(2) 0.023(2) 0.020(2) 0.000(1) 0.004(1) -0.002(1)
C(3) 0.019(2) 0.024(2) 0.014(1) -0.009(1) 0.003(1) -0.003(1)
C(4) 0.026(2) 0.027(2) 0.022(2) -0.004(2) 0.009(1) -0.006(2)
C(5) 0.033(2) 0.025(2) 0.023(2) -0.011(2) 0.010(2) -0.002(2)
C(6) 0.035(2) 0.020(2) 0.023(2) -0.006(2) 0.009(2) 0.001(1)
C(7) 0.025(2) 0.025(2) 0.022(2) -0.004(2) 0.006(2) -0.000(1)
C(8) 0.022(2) 0.016(2) 0.013(1) -0.003(1) 0.004(1) -0.003(1)
C(9) 0.015(2) 0.013(1) 0.018(2) -0.004(1) -0.001(1) -0.004(1)
C(10) 0.016(2) 0.016(2) 0.013(1) -0.001(1) 0.001(1) -0.002(1)
C(11) 0.020(2) 0.015(2) 0.019(2) -0.001(1) -0.003(1) 0.002(1)
C(12) 0.022(2) 0.016(2) 0.020(2) 0.005(1) -0.002(1) -0.006(1)
C(13) 0.015(2) 0.024(2) 0.017(2) 0.007(1) 0.001(1) -0.003(1)
C(14) 0.017(2) 0.018(2) 0.016(2) -0.001(1) 0.001(1) -0.002(1)
C(15) 0.015(2) 0.015(1) 0.009(1) -0.003(1) -0.001(1) -0.004(1)
C(16) 0.021(2) 0.022(2) 0.021(2) -0.006(1) 0.007(1) 0.001(1)
C(17) 0.025(2) 0.024(2) 0.014(2) -0.004(2) 0.004(1) -0.002(1)
C(18) 0.013(2) 0.019(2) 0.019(2) 0.003(1) 0.001(1) -0.003(1)
C(19) 0.021(2) 0.023(2) 0.016(2) 0.007(1) 0.001(1) -0.002(1)
C(20) 0.024(2) 0.024(2) 0.019(2) 0.004(2) -0.005(1) -0.003(1)
C(21) 0.023(2) 0.017(2) 0.032(2) -0.004(1) -0.001(2) -0.000(2)
C(22) 0.021(2) 0.019(2) 0.022(2) -0.002(1) 0.002(1) 0.001(1)
C(23) 0.014(2) 0.019(2) 0.018(2) 0.005(1) 0.001(1) 0.002(1)
C(24) 0.019(2) 0.013(1) 0.011(1) 0.000(1) 0.002(1) -0.000(1)
C(25) 0.017(2) 0.012(1) 0.018(2) -0.002(1) 0.005(1) -0.002(1)
C(26) 0.019(2) 0.018(2) 0.027(2) -0.004(1) 0.005(1) -0.001(1)
C(27) 0.018(2) 0.019(2) 0.031(2) -0.006(1) 0.015(2) 0.003(1)
C(28) 0.030(2) 0.016(2) 0.017(2) -0.001(1) 0.010(1) 0.003(1)
C(29) 0.022(2) 0.013(2) 0.013(1) -0.001(1) 0.001(1) 0.002(1)
C(30) 0.016(2) 0.011(1) 0.023(2) 0.003(1) 0.004(1) -0.001(1)
C(31) 0.023(2) 0.017(2) 0.020(2) -0.003(1) 0.006(1) 0.000(1)
C(32) 0.024(2) 0.017(2) 0.018(2) -0.001(1) 0.009(1) 0.000(1)
C(33) 0.029(2) 0.020(2) 0.017(2) 0.005(1) 0.012(1) 0.008(1)
C(34) 0.040(2) 0.023(2) 0.016(2) 0.009(2) 0.010(2) 0.007(1)
C(35) 0.036(2) 0.031(2) 0.023(2) 0.018(2) 0.011(2) 0.010(2)
C(36) 0.028(2) 0.043(2) 0.018(2) 0.006(2) 0.005(1) 0.006(2)
C(37) 0.024(2) 0.028(2) 0.020(2) 0.003(2) 0.007(1) 0.002(1)
C(38) 0.018(2) 0.016(2) 0.016(2) -0.001(1) 0.003(1) 0.005(1)
C(39) 0.019(2) 0.012(1) 0.012(1) -0.002(1) 0.006(1) 0.005(1)
C(40) 0.017(2) 0.015(2) 0.016(1) -0.003(1) 0.007(1) -0.000(1)
C(41) 0.018(2) 0.018(2) 0.015(1) -0.002(1) 0.004(1) 0.002(1)
C(42) 0.023(2) 0.024(2) 0.011(1) -0.009(1) 0.001(1) -0.001(1)
C(43) 0.022(2) 0.018(2) 0.027(2) -0.006(1) 0.011(2) -0.010(1)
C(44) 0.019(2) 0.018(2) 0.014(2) -0.003(1) 0.001(1) -0.002(1)
C(45) 0.015(2) 0.016(1) 0.017(2) -0.002(1) 0.007(1) 0.004(1)
C(46) 0.026(2) 0.026(2) 0.022(2) -0.002(2) 0.005(2) -0.002(2)

loop_
_atom_type_symbol
_atom_type_description
_atom_type_scat_dispersion_real
_atom_type_scat_dispersion_imag
_atom_type_scat_source
C C 0.003 0.002
;
International Tables for Crystallography
(1992, Vol. C, Tables 4.2.6.8 and 6.1.1.4)
;
H H 0.000 0.000
;
International Tables for Crystallography
(1992, Vol. C, Table 6.1.1.4)
;
N N 0.006 0.003
;
International Tables for Crystallography
(1992, Vol. C, Tables 4.2.6.8 and 6.1.1.4)
;
F F 0.017 0.010
;
International Tables for Crystallography
(1992, Vol. C, Tables 4.2.6.8 and 6.1.1.4)
;
Cl Cl 0.148 0.159
;
International Tables for Crystallography
(1992, Vol. C, Tables 4.2.6.8 and 6.1.1.4)
;
Ir Ir -1.444 7.990
;
International Tables for Crystallography
(1992, Vol. C, Tables 4.2.6.8 and 6.1.1.4)
;

loop_
_geom_angle_atom_site_label_1
_geom_angle_atom_site_label_2
_geom_angle_atom_site_label_3
_geom_angle
_geom_angle_publ_flag
_geom_angle_site_symmetry_1
_geom_angle_site_symmetry_2
_geom_angle_site_symmetry_3
N(2) Ir(1) N(1) 95.2(1) ? . . .
N(3) Ir(1) N(1) 93.9(1) ? . . .
Ir(1) N(1) C(9) 116.1(2) ? . . .
C(15) Ir(1) N(1) 78.4(1) ? . . .
C(30) Ir(1) N(1) 172.0(1) ? . . .
C(45) Ir(1) N(1) 91.3(1) ? . . .
Ir(1) N(1) C(1) 123.5(2) ? . . .
N(3) Ir(1) N(2) 97.4(1) ? . . .
C(15) Ir(1) N(2) 92.6(1) ? . . .
Ir(1) N(2) C(24) 116.2(2) ? . . .
C(30) Ir(1) N(2) 78.7(1) ? . . .
C(45) Ir(1) N(2) 172.4(1) ? . . .
Ir(1) N(2) C(16) 123.8(2) ? . . .
C(15) Ir(1) N(3) 167.9(1) ? . . .
C(30) Ir(1) N(3) 92.1(1) ? . . .
Ir(1) N(3) C(39) 115.7(2) ? . . .
C(45) Ir(1) N(3) 78.2(1) ? . . .
Ir(1) N(3) C(31) 123.3(2) ? . . .
Ir(1) C(15) C(10) 115.8(2) ? . . .
C(30) Ir(1) C(15) 96.6(1) ? . . .
C(45) Ir(1) C(15) 92.5(1) ? . . .
Ir(1) C(15) C(14) 127.0(2) ? . . .
Ir(1) C(30) C(25) 116.0(2) ? . . .
C(45) Ir(1) C(30) 95.1(1) ? . . .
Ir(1) C(30) C(29) 127.2(2) ? . . .
Ir(1) C(45) C(40) 116.4(2) ? . . .
Ir(1) C(45) C(44) 126.8(2) ? . . .
Cl(1) C(46) Cl(2) 111.2(2) ? . . .
Cl(1) C(46) Cl(3) 110.3(2) ? . . .
Cl(1) C(46) H(28) 108.0975 ? . . .
Cl(2) C(46) Cl(3) 111.0(2) ? . . .
Cl(2) C(46) H(28) 108.1648 ? . . .
Cl(3) C(46) H(28) 108.0476 ? . . .
F(1) C(13) C(12) 118.7(3) ? . . .
F(1) C(13) C(14) 118.2(3) ? . . .
F(2) C(28) C(27) 117.3(3) ? . . .
F(2) C(28) C(29) 119.0(3) ? . . .
F(3) C(43) C(42) 118.2(3) ? . . .
F(3) C(43) C(44) 118.0(3) ? . . .
C(9) N(1) C(1) 120.3(3) ? . . .
N(1) C(1) C(2) 122.9(3) ? . . .
N(1) C(1) H(1) 118.5645 ? . . .
N(1) C(9) C(10) 112.8(3) ? . . .
N(1) C(9) C(8) 119.9(3) ? . . .
C(24) N(2) C(16) 119.9(3) ? . . .
N(2) C(16) H(10) 118.3517 ? . . .
N(2) C(16) C(17) 122.5(3) ? . . .
N(2) C(24) C(25) 113.3(3) ? . . .
N(2) C(24) C(23) 120.7(3) ? . . .
C(39) N(3) C(31) 120.8(3) ? . . .
N(3) C(31) H(19) 118.9616 ? . . .
N(3) C(31) C(32) 122.2(3) ? . . .
N(3) C(39) C(40) 113.3(3) ? . . .
N(3) C(39) C(38) 119.6(3) ? . . .
C(1) C(2) C(3) 119.6(3) ? . . .
H(1) C(1) C(2) 118.5758 ? . . .
C(1) C(2) H(2) 120.4632 ? . . .
C(2) C(3) C(8) 118.5(3) ? . . .
H(2) C(2) C(3) 119.9837 ? . . .
C(2) C(3) C(4) 121.9(3) ? . . .
C(8) C(3) C(4) 119.5(3) ? . . .
C(3) C(4) H(3) 119.4253 ? . . .
C(3) C(4) C(5) 120.9(3) ? . . .
C(3) C(8) C(9) 118.1(3) ? . . .
C(3) C(8) C(7) 118.1(3) ? . . .
H(3) C(4) C(5) 119.6232 ? . . .
C(4) C(5) C(6) 119.8(3) ? . . .
C(4) C(5) H(4) 120.2284 ? . . .
C(5) C(6) C(7) 121.1(3) ? . . .
H(4) C(5) C(6) 119.9252 ? . . .
C(5) C(6) H(5) 119.6593 ? . . .
C(6) C(7) C(8) 120.3(3) ? . . .
H(5) C(6) C(7) 119.1975 ? . . .
C(6) C(7) H(6) 119.7966 ? . . .
C(7) C(8) C(9) 123.8(3) ? . . .
H(6) C(7) C(8) 119.8956 ? . . .
C(8) C(9) C(10) 127.2(3) ? . . .
C(9) C(10) C(15) 114.8(3) ? . . .
C(9) C(10) C(11) 124.8(3) ? . . .
C(15) C(10) C(11) 120.3(3) ? . . .
C(10) C(11) C(12) 121.3(3) ? . . .
C(10) C(11) H(7) 119.3528 ? . . .
C(10) C(15) C(14) 116.6(3) ? . . .
C(11) C(12) C(13) 117.2(3) ? . . .
C(11) C(12) H(8) 121.5820 ? . . .
H(7) C(11) C(12) 119.3226 ? . . .
C(12) C(13) C(14) 123.1(3) ? . . .
H(8) C(12) C(13) 121.2167 ? . . .
C(13) C(14) C(15) 120.4(3) ? . . .
C(13) C(14) H(9) 119.6929 ? . . .
H(9) C(14) C(15) 119.8608 ? . . .
H(10) C(16) C(17) 119.1454 ? . . .
C(16) C(17) C(18) 120.0(3) ? . . .
C(16) C(17) H(11) 119.8370 ? . . .
C(17) C(18) C(23) 118.7(3) ? . . .
H(11) C(17) C(18) 120.1960 ? . . .
C(17) C(18) C(19) 121.3(3) ? . . .
C(23) C(18) C(19) 119.9(3) ? . . .
C(18) C(19) H(12) 119.4653 ? . . .
C(18) C(19) C(20) 120.9(3) ? . . .
C(18) C(23) C(24) 117.3(3) ? . . .
C(18) C(23) C(22) 116.8(3) ? . . .
H(12) C(19) C(20) 119.5868 ? . . .
C(19) C(20) C(21) 119.3(3) ? . . .
C(19) C(20) H(13) 120.2713 ? . . .
C(20) C(21) C(22) 121.1(3) ? . . .
H(13) C(20) C(21) 120.4380 ? . . .
C(20) C(21) H(14) 119.3216 ? . . .
C(21) C(22) C(23) 121.8(3) ? . . .
H(14) C(21) C(22) 119.5388 ? . . .
C(21) C(22) H(15) 119.3941 ? . . .
C(22) C(23) C(24) 125.7(3) ? . . .
H(15) C(22) C(23) 118.8213 ? . . .
C(23) C(24) C(25) 126.0(3) ? . . .
C(24) C(25) C(30) 114.5(3) ? . . .
C(24) C(25) C(26) 124.2(3) ? . . .
C(30) C(25) C(26) 121.0(3) ? . . .
C(25) C(26) C(27) 120.1(3) ? . . .
C(25) C(26) H(16) 119.9753 ? . . .
C(25) C(30) C(29) 116.7(3) ? . . .
C(26) C(27) C(28) 117.8(3) ? . . .
C(26) C(27) H(17) 120.9647 ? . . .
H(16) C(26) C(27) 119.8769 ? . . .
C(27) C(28) C(29) 123.7(3) ? . . .
H(17) C(27) C(28) 121.1980 ? . . .
C(28) C(29) C(30) 119.8(3) ? . . .
C(28) C(29) H(18) 120.0354 ? . . .
H(18) C(29) C(30) 120.1470 ? . . .
H(19) C(31) C(32) 118.7904 ? . . .
C(31) C(32) C(33) 119.0(3) ? . . .
C(31) C(32) H(20) 120.2567 ? . . .
C(32) C(33) C(38) 119.0(3) ? . . .
H(20) C(32) C(33) 120.7174 ? . . .
C(32) C(33) C(34) 120.7(3) ? . . .
C(38) C(33) C(34) 120.1(3) ? . . .
C(33) C(34) H(21) 120.0956 ? . . .
C(33) C(34) C(35) 120.0(3) ? . . .
C(33) C(38) C(39) 118.0(3) ? . . .
C(33) C(38) C(37) 117.7(3) ? . . .
H(21) C(34) C(35) 119.9302 ? . . .
C(34) C(35) C(36) 120.4(4) ? . . .
C(34) C(35) H(22) 119.8318 ? . . .
C(35) C(36) C(37) 120.2(3) ? . . .
H(22) C(35) C(36) 119.7910 ? . . .
C(35) C(36) H(23) 120.0323 ? . . .
C(36) C(37) C(38) 121.2(3) ? . . .
H(23) C(36) C(37) 119.7426 ? . . .
C(36) C(37) H(24) 119.3420 ? . . .
C(37) C(38) C(39) 124.2(3) ? . . .
H(24) C(37) C(38) 119.4418 ? . . .
C(38) C(39) C(40) 127.1(3) ? . . .
C(39) C(40) C(45) 114.3(3) ? . . .
C(39) C(40) C(41) 124.5(3) ? . . .
C(45) C(40) C(41) 120.7(3) ? . . .
C(40) C(41) C(42) 121.1(3) ? . . .
C(40) C(41) H(25) 119.4399 ? . . .
C(40) C(45) C(44) 116.6(3) ? . . .
C(41) C(42) C(43) 117.6(3) ? . . .
C(41) C(42) H(26) 121.2772 ? . . .
H(25) C(41) C(42) 119.4789 ? . . .
C(42) C(43) C(44) 123.8(3) ? . . .
H(26) C(42) C(43) 121.1703 ? . . .
C(43) C(44) C(45) 120.2(3) ? . . .
C(43) C(44) H(27) 120.1415 ? . . .
H(27) C(44) C(45) 119.6577 ? . . .

loop_
_geom_bond_atom_site_label_1
_geom_bond_atom_site_label_2
_geom_bond_distance
_geom_bond_publ_flag
_geom_bond_site_symmetry_1
_geom_bond_site_symmetry_2
Ir(1) N(1) 2.134(3) ? . .
Ir(1) N(2) 2.119(3) ? . .
Ir(1) N(3) 2.114(3) ? . .
Ir(1) C(15) 2.006(3) ? . .
Ir(1) C(30) 2.008(3) ? . .
Ir(1) C(45) 2.003(3) ? . .
Cl(1) C(46) 1.755(4) ? . .
Cl(2) C(46) 1.771(4) ? . .
Cl(3) C(46) 1.745(3) ? . .
F(1) C(13) 1.365(4) ? . .
F(2) C(28) 1.366(4) ? . .
F(3) C(43) 1.365(4) ? . .
N(1) C(1) 1.364(4) ? . .
N(1) C(9) 1.348(4) ? . .
N(2) C(16) 1.376(4) ? . .
N(2) C(24) 1.341(4) ? . .
N(3) C(31) 1.373(4) ? . .
N(3) C(39) 1.343(4) ? . .
C(1) C(2) 1.354(5) ? . .
C(1) H(1) 0.9500 ? . .
C(2) C(3) 1.412(5) ? . .
C(2) H(2) 0.9500 ? . .
C(3) C(4) 1.423(5) ? . .
C(3) C(8) 1.421(5) ? . .
C(4) C(5) 1.355(5) ? . .
C(4) H(3) 0.9500 ? . .
C(5) C(6) 1.409(6) ? . .
C(5) H(4) 0.9500 ? . .
C(6) C(7) 1.374(5) ? . .
C(6) H(5) 0.9500 ? . .
C(7) C(8) 1.424(5) ? . .
C(7) H(6) 0.9499 ? . .
C(8) C(9) 1.442(5) ? . .
C(9) C(10) 1.478(5) ? . .
C(10) C(11) 1.402(4) ? . .
C(10) C(15) 1.420(4) ? . .
C(11) C(12) 1.378(5) ? . .
C(11) H(7) 0.9500 ? . .
C(12) C(13) 1.381(5) ? . .
C(12) H(8) 0.9499 ? . .
C(13) C(14) 1.376(5) ? . .
C(14) C(15) 1.401(5) ? . .
C(14) H(9) 0.9501 ? . .
C(16) N(2) 1.376(4) ? . .
C(16) C(17) 1.358(4) ? . .
C(16) H(10) 0.9500 ? . .
C(17) C(16) 1.358(4) ? . .
C(17) C(18) 1.404(5) ? . .
C(17) H(11) 0.9500 ? . .
C(18) C(19) 1.411(4) ? . .
C(18) C(23) 1.435(5) ? . .
C(19) C(20) 1.370(5) ? . .
C(19) H(12) 0.9500 ? . .
C(20) C(21) 1.408(5) ? . .
C(20) H(13) 0.9501 ? . .
C(21) C(22) 1.357(5) ? . .
C(21) H(14) 0.9501 ? . .
C(22) C(23) 1.419(5) ? . .
C(22) H(15) 0.9500 ? . .
C(23) C(24) 1.447(4) ? . .
C(24) C(25) 1.481(5) ? . .
C(25) C(26) 1.406(5) ? . .
C(25) C(30) 1.429(4) ? . .
C(26) C(27) 1.387(5) ? . .
C(26) H(16) 0.9500 ? . .
C(27) C(28) 1.385(5) ? . .
C(27) H(17) 0.9500 ? . .
C(28) C(29) 1.372(5) ? . .
C(29) C(30) 1.412(5) ? . .
C(29) H(18) 0.9500 ? . .
C(31) C(32) 1.363(5) ? . .
C(31) H(19) 0.9500 ? . .
C(32) C(33) 1.414(5) ? . .
C(32) H(20) 0.9499 ? . .
C(33) C(34) 1.420(5) ? . .
C(33) C(38) 1.420(5) ? . .
C(34) C(35) 1.364(5) ? . .
C(34) H(21) 0.9501 ? . .
C(35) C(36) 1.407(5) ? . .
C(35) H(22) 0.9500 ? . .
C(36) C(37) 1.377(5) ? . .
C(36) H(23) 0.9499 ? . .
C(37) C(38) 1.408(5) ? . .
C(37) H(24) 0.9499 ? . .
C(38) C(39) 1.438(5) ? . .
C(39) C(40) 1.470(4) ? . .
C(40) C(41) 1.404(4) ? . .
C(40) C(45) 1.425(4) ? . .
C(41) C(42) 1.389(5) ? . .
C(41) H(25) 0.9500 ? . .
C(42) C(43) 1.373(5) ? . .
C(42) H(26) 0.9500 ? . .
C(43) C(44) 1.371(4) ? . .
C(44) C(45) 1.418(5) ? . .
C(44) H(27) 0.9500 ? . .
C(46) H(28) 0.9499 ? . .
H(10) C(16) 0.9500 ? . .
H(16) C(26) 0.9500 ? . .

loop_
_geom_torsion_atom_site_label_1
_geom_torsion_atom_site_label_2
_geom_torsion_atom_site_label_3
_geom_torsion_atom_site_label_4
_geom_torsion
_geom_torsion_publ_flag
_geom_torsion_site_symmetry_1
_geom_torsion_site_symmetry_2
_geom_torsion_site_symmetry_3
_geom_torsion_site_symmetry_4
N(2) Ir(1) N(1) C(1) -83.8(2) ? . . . .
N(2) Ir(1) N(1) C(9) 91.9(2) ? . . . .
N(3) Ir(1) N(1) C(1) 14.0(2) ? . . . .
N(3) Ir(1) N(1) C(9) -170.2(2) ? . . . .
C(15) Ir(1) N(1) C(1) -175.4(2) ? . . . .
C(15) Ir(1) N(1) C(9) 0.4(2) ? . . . .
C(45) Ir(1) N(1) C(1) 92.3(2) ? . . . .
C(45) Ir(1) N(1) C(9) -91.9(2) ? . . . .
N(1) Ir(1) N(2) C(16) 2.7(3) ? . . . .
N(1) Ir(1) N(2) C(24) 178.8(2) ? . . . .
N(3) Ir(1) N(2) C(16) -91.9(3) ? . . . .
N(3) Ir(1) N(2) C(24) 84.2(2) ? . . . .
C(15) Ir(1) N(2) C(16) 81.3(3) ? . . . .
C(15) Ir(1) N(2) C(24) -102.7(2) ? . . . .
C(30) Ir(1) N(2) C(16) 177.5(3) ? . . . .
C(30) Ir(1) N(2) C(24) -6.5(2) ? . . . .
N(1) Ir(1) N(3) C(31) -96.8(3) ? . . . .
N(1) Ir(1) N(3) C(39) 77.6(2) ? . . . .
N(2) Ir(1) N(3) C(31) -1.0(3) ? . . . .
N(2) Ir(1) N(3) C(39) 173.3(2) ? . . . .
C(15) Ir(1) N(3) C(31) -146.4(3) ? . . . .
C(15) Ir(1) N(3) C(39) 27.9(5) ? . . . .
C(30) Ir(1) N(3) C(31) 77.9(3) ? . . . .
C(30) Ir(1) N(3) C(39) -107.8(2) ? . . . .
C(45) Ir(1) N(3) C(31) 172.7(3) ? . . . .
C(45) Ir(1) N(3) C(39) -13.0(2) ? . . . .
N(1) Ir(1) C(15) C(10) -9.1(2) ? . . . .
N(1) Ir(1) C(15) C(14) -179.6(3) ? . . . .
N(2) Ir(1) C(15) C(10) -103.9(2) ? . . . .
N(2) Ir(1) C(15) C(14) 85.6(3) ? . . . .
N(3) Ir(1) C(15) C(10) 41.8(6) ? . . . .
N(3) Ir(1) C(15) C(14) -128.7(4) ? . . . .
C(30) Ir(1) C(15) C(10) 177.2(2) ? . . . .
C(30) Ir(1) C(15) C(14) 6.6(3) ? . . . .
C(45) Ir(1) C(15) C(10) 81.8(2) ? . . . .
C(45) Ir(1) C(15) C(14) -88.8(3) ? . . . .
N(2) Ir(1) C(30) C(25) -0.5(2) ? . . . .
N(2) Ir(1) C(30) C(29) -177.8(3) ? . . . .
N(3) Ir(1) C(30) C(25) -97.7(2) ? . . . .
N(3) Ir(1) C(30) C(29) 85.1(3) ? . . . .
C(15) Ir(1) C(30) C(25) 90.8(2) ? . . . .
C(15) Ir(1) C(30) C(29) -86.4(3) ? . . . .
C(45) Ir(1) C(30) C(25) -176.1(2) ? . . . .
C(45) Ir(1) C(30) C(29) 6.7(3) ? . . . .
N(1) Ir(1) C(45) C(40) -87.0(2) ? . . . .
N(1) Ir(1) C(45) C(44) 97.9(3) ? . . . .
N(3) Ir(1) C(45) C(40) 6.7(2) ? . . . .
N(3) Ir(1) C(45) C(44) -168.4(3) ? . . . .
C(15) Ir(1) C(45) C(40) -165.4(2) ? . . . .
C(15) Ir(1) C(45) C(44) 19.5(3) ? . . . .
C(30) Ir(1) C(45) C(40) 97.8(2) ? . . . .
C(30) Ir(1) C(45) C(44) -77.3(3) ? . . . .
Ir(1) N(1) C(1) C(2) 175.3(2) ? . . . .
Ir(1) N(1) C(1) H(1) -5.2 ? . . . .
C(9) N(1) C(1) C(2) -0.3(4) ? . . . .
C(9) N(1) C(1) H(1) 179.2 ? . . . .
Ir(1) N(1) C(9) C(8) -167.6(2) ? . . . .
Ir(1) N(1) C(9) C(10) 7.9(3) ? . . . .
C(1) N(1) C(9) C(8) 8.3(4) ? . . . .
C(1) N(1) C(9) C(10) -176.2(2) ? . . . .
Ir(1) N(2) C(16) C(17) 174.8(3) ? . . . .
Ir(1) N(2) C(16) H(10) -5.3 ? . . . .
C(24) N(2) C(16) C(17) -1.1(5) ? . . . .
C(24) N(2) C(16) H(10) 178.8 ? . . . .
Ir(1) N(2) C(24) C(23) -167.1(2) ? . . . .
Ir(1) N(2) C(24) C(25) 11.7(3) ? . . . .
C(16) N(2) C(24) C(23) 9.1(4) ? . . . .
C(16) N(2) C(24) C(25) -172.1(3) ? . . . .
Ir(1) N(3) C(31) C(32) 175.3(3) ? . . . .
Ir(1) N(3) C(31) H(19) -4.4 ? . . . .
C(39) N(3) C(31) C(32) 1.2(5) ? . . . .
C(39) N(3) C(31) H(19) -178.5 ? . . . .
Ir(1) N(3) C(39) C(38) -165.7(2) ? . . . .
Ir(1) N(3) C(39) C(40) 16.3(4) ? . . . .
C(31) N(3) C(39) C(38) 8.8(4) ? . . . .
C(31) N(3) C(39) C(40) -169.3(3) ? . . . .
N(1) C(1) C(2) C(3) -4.9(5) ? . . . .
N(1) C(1) C(2) H(2) 175.4 ? . . . .
H(1) C(1) C(2) C(3) 175.6 ? . . . .
H(1) C(1) C(2) H(2) -4.1 ? . . . .
C(1) C(2) C(3) C(4) -174.1(3) ? . . . .
C(1) C(2) C(3) C(8) 1.9(5) ? . . . .
H(2) C(2) C(3) C(4) 5.6 ? . . . .
H(2) C(2) C(3) C(8) -178.3 ? . . . .
C(2) C(3) C(4) C(5) 175.2(3) ? . . . .
C(2) C(3) C(4) H(3) -5.5 ? . . . .
C(8) C(3) C(4) C(5) -0.8(5) ? . . . .
C(8) C(3) C(4) H(3) 178.5 ? . . . .
C(2) C(3) C(8) C(7) -172.1(3) ? . . . .
C(2) C(3) C(8) C(9) 5.6(4) ? . . . .
C(4) C(3) C(8) C(7) 4.0(4) ? . . . .
C(4) C(3) C(8) C(9) -178.2(3) ? . . . .
C(3) C(4) C(5) C(6) -2.4(5) ? . . . .
C(3) C(4) C(5) H(4) 177.9 ? . . . .
H(3) C(4) C(5) C(6) 178.3 ? . . . .
H(3) C(4) C(5) H(4) -1.4 ? . . . .
C(4) C(5) C(6) C(7) 2.4(5) ? . . . .
C(4) C(5) C(6) H(5) -177.6 ? . . . .
H(4) C(5) C(6) C(7) -177.9 ? . . . .
H(4) C(5) C(6) H(5) 2.1 ? . . . .
C(5) C(6) C(7) C(8) 0.9(5) ? . . . .
C(5) C(6) C(7) H(6) -179.4 ? . . . .
H(5) C(6) C(7) C(8) -179.0 ? . . . .
H(5) C(6) C(7) H(6) 0.6 ? . . . .
C(6) C(7) C(8) C(3) -4.1(5) ? . . . .
C(6) C(7) C(8) C(9) 178.3(3) ? . . . .
H(6) C(7) C(8) C(3) 176.3 ? . . . .
H(6) C(7) C(8) C(9) -1.4 ? . . . .
C(3) C(8) C(9) N(1) -10.8(4) ? . . . .
C(3) C(8) C(9) C(10) 174.4(3) ? . . . .
C(7) C(8) C(9) N(1) 166.8(3) ? . . . .
C(7) C(8) C(9) C(10) -8.0(5) ? . . . .
N(1) C(9) C(10) C(11) 160.8(3) ? . . . .
N(1) C(9) C(10) C(15) -15.4(4) ? . . . .
C(8) C(9) C(10) C(11) -24.1(5) ? . . . .
C(8) C(9) C(10) C(15) 159.7(3) ? . . . .
C(9) C(10) C(11) C(12) 175.4(3) ? . . . .
C(9) C(10) C(11) H(7) -4.3 ? . . . .
C(15) C(10) C(11) C(12) -8.6(5) ? . . . .
C(15) C(10) C(11) H(7) 171.7 ? . . . .
C(9) C(10) C(15) Ir(1) 16.2(3) ? . . . .
C(9) C(10) C(15) C(14) -172.2(3) ? . . . .
C(11) C(10) C(15) Ir(1) -160.2(2) ? . . . .
C(11) C(10) C(15) C(14) 11.4(4) ? . . . .
C(10) C(11) C(12) C(13) -0.5(5) ? . . . .
C(10) C(11) C(12) H(8) 179.6 ? . . . .
H(7) C(11) C(12) C(13) 179.2 ? . . . .
H(7) C(11) C(12) H(8) -0.7 ? . . . .
C(11) C(12) C(13) F(1) -174.9(3) ? . . . .
C(11) C(12) C(13) C(14) 6.7(5) ? . . . .
H(8) C(12) C(13) F(1) 5.0 ? . . . .
H(8) C(12) C(13) C(14) -173.4 ? . . . .
F(1) C(13) C(14) C(15) 178.0(3) ? . . . .
F(1) C(13) C(14) H(9) -2.2 ? . . . .
C(12) C(13) C(14) C(15) -3.5(5) ? . . . .
C(12) C(13) C(14) H(9) 176.3 ? . . . .
C(13) C(14) C(15) Ir(1) 165.0(2) ? . . . .
C(13) C(14) C(15) C(10) -5.5(4) ? . . . .
H(9) C(14) C(15) Ir(1) -14.9 ? . . . .
H(9) C(14) C(15) C(10) 174.6 ? . . . .
N(2) C(16) C(17) C(18) -6.1(5) ? . . . .
N(2) C(16) C(17) H(11) 174.0 ? . . . .
H(10) C(16) C(17) C(18) 174.0 ? . . . .
H(10) C(16) C(17) H(11) -5.9 ? . . . .
C(16) C(17) C(18) C(19) -171.4(3) ? . . . .
C(16) C(17) C(18) C(23) 5.0(5) ? . . . .
H(11) C(17) C(18) C(19) 8.5 ? . . . .
H(11) C(17) C(18) C(23) -175.1 ? . . . .
C(17) C(18) C(19) C(20) 174.7(3) ? . . . .
C(17) C(18) C(19) H(12) -5.6 ? . . . .
C(23) C(18) C(19) C(20) -1.7(5) ? . . . .
C(23) C(18) C(19) H(12) 178.0 ? . . . .
C(17) C(18) C(23) C(22) -172.3(3) ? . . . .
C(17) C(18) C(23) C(24) 2.6(5) ? . . . .
C(19) C(18) C(23) C(22) 4.2(5) ? . . . .
C(19) C(18) C(23) C(24) 179.1(3) ? . . . .
C(18) C(19) C(20) C(21) -1.6(5) ? . . . .
C(18) C(19) C(20) H(13) 179.3 ? . . . .
H(12) C(19) C(20) C(21) 178.7 ? . . . .
H(12) C(19) C(20) H(13) -0.4 ? . . . .
C(19) C(20) C(21) C(22) 2.2(5) ? . . . .
C(19) C(20) C(21) H(14) -178.9 ? . . . .
H(13) C(20) C(21) C(22) -178.7 ? . . . .
H(13) C(20) C(21) H(14) 0.2 ? . . . .
C(20) C(21) C(22) C(23) 0.6(5) ? . . . .
C(20) C(21) C(22) H(15) -178.9 ? . . . .
H(14) C(21) C(22) C(23) -178.3 ? . . . .
H(14) C(21) C(22) H(15) 2.2 ? . . . .
C(21) C(22) C(23) C(18) -3.7(5) ? . . . .
C(21) C(22) C(23) C(24) -178.1(3) ? . . . .
H(15) C(22) C(23) C(18) 175.8 ? . . . .
H(15) C(22) C(23) C(24) 1.4 ? . . . .
C(18) C(23) C(24) N(2) -9.7(5) ? . . . .
C(18) C(23) C(24) C(25) 171.7(3) ? . . . .
C(22) C(23) C(24) N(2) 164.6(3) ? . . . .
C(22) C(23) C(24) C(25) -14.0(5) ? . . . .
N(2) C(24) C(25) C(26) 162.2(3) ? . . . .
N(2) C(24) C(25) C(30) -12.0(4) ? . . . .
C(23) C(24) C(25) C(26) -19.1(5) ? . . . .
C(23) C(24) C(25) C(30) 166.7(3) ? . . . .
C(24) C(25) C(26) C(27) 178.1(3) ? . . . .
C(24) C(25) C(26) H(16) -1.8 ? . . . .
C(30) C(25) C(26) C(27) -8.1(5) ? . . . .
C(30) C(25) C(26) H(16) 172.1 ? . . . .
C(24) C(25) C(30) Ir(1) 6.7(4) ? . . . .
C(24) C(25) C(30) C(29) -175.7(3) ? . . . .
C(26) C(25) C(30) Ir(1) -167.7(2) ? . . . .
C(26) C(25) C(30) C(29) 9.9(4) ? . . . .
C(25) C(26) C(27) C(28) 1.0(5) ? . . . .
C(25) C(26) C(27) H(17) -178.9 ? . . . .
H(16) C(26) C(27) C(28) -179.1 ? . . . .
H(16) C(26) C(27) H(17) 1.0 ? . . . .
C(26) C(27) C(28) F(2) -177.9(3) ? . . . .
C(26) C(27) C(28) C(29) 4.0(5) ? . . . .
H(17) C(27) C(28) F(2) 2.0 ? . . . .
H(17) C(27) C(28) C(29) -176.0 ? . . . .
F(2) C(28) C(29) C(30) -180.0(2) ? . . . .
F(2) C(28) C(29) H(18) -0.2 ? . . . .
C(27) C(28) C(29) C(30) -2.0(5) ? . . . .
C(27) C(28) C(29) H(18) 177.8 ? . . . .
C(28) C(29) C(30) Ir(1) 172.3(2) ? . . . .
C(28) C(29) C(30) C(25) -4.9(4) ? . . . .
H(18) C(29) C(30) Ir(1) -7.5 ? . . . .
H(18) C(29) C(30) C(25) 175.3 ? . . . .
N(3) C(31) C(32) C(33) -6.1(5) ? . . . .
N(3) C(31) C(32) H(20) 173.5 ? . . . .
H(19) C(31) C(32) C(33) 173.6 ? . . . .
H(19) C(31) C(32) H(20) -6.8 ? . . . .
C(31) C(32) C(33) C(34) -174.2(3) ? . . . .
C(31) C(32) C(33) C(38) 0.7(5) ? . . . .
H(20) C(32) C(33) C(34) 6.2 ? . . . .
H(20) C(32) C(33) C(38) -178.9 ? . . . .
C(32) C(33) C(34) C(35) 172.1(4) ? . . . .
C(32) C(33) C(34) H(21) -7.9 ? . . . .
C(38) C(33) C(34) C(35) -2.8(5) ? . . . .
C(38) C(33) C(34) H(21) 177.2 ? . . . .
C(32) C(33) C(38) C(37) -168.5(3) ? . . . .
C(32) C(33) C(38) C(39) 8.8(5) ? . . . .
C(34) C(33) C(38) C(37) 6.4(5) ? . . . .
C(34) C(33) C(38) C(39) -176.2(3) ? . . . .
C(33) C(34) C(35) C(36) -2.9(6) ? . . . .
C(33) C(34) C(35) H(22) 176.7 ? . . . .
H(21) C(34) C(35) C(36) 177.2 ? . . . .
H(21) C(34) C(35) H(22) -3.3 ? . . . .
C(34) C(35) C(36) C(37) 4.7(6) ? . . . .
C(34) C(35) C(36) H(23) -174.4 ? . . . .
H(22) C(35) C(36) C(37) -174.9 ? . . . .
H(22) C(35) C(36) H(23) 6.0 ? . . . .
C(35) C(36) C(37) C(38) -0.8(5) ? . . . .
C(35) C(36) C(37) H(24) 178.5 ? . . . .
H(23) C(36) C(37) C(38) 178.3 ? . . . .
H(23) C(36) C(37) H(24) -2.5 ? . . . .
C(36) C(37) C(38) C(33) -4.7(5) ? . . . .
C(36) C(37) C(38) C(39) 178.2(3) ? . . . .
H(24) C(37) C(38) C(33) 176.1 ? . . . .
H(24) C(37) C(38) C(39) -1.0 ? . . . .
C(33) C(38) C(39) N(3) -13.7(5) ? . . . .
C(33) C(38) C(39) C(40) 164.1(3) ? . . . .
C(37) C(38) C(39) N(3) 163.4(3) ? . . . .
C(37) C(38) C(39) C(40) -18.8(5) ? . . . .
N(3) C(39) C(40) C(41) 161.2(3) ? . . . .
N(3) C(39) C(40) C(45) -10.6(4) ? . . . .
C(38) C(39) C(40) C(41) -16.7(5) ? . . . .
C(38) C(39) C(40) C(45) 171.5(3) ? . . . .
C(39) C(40) C(41) C(42) -173.0(3) ? . . . .
C(39) C(40) C(41) H(25) 6.6 ? . . . .
C(45) C(40) C(41) C(42) -1.7(5) ? . . . .
C(45) C(40) C(41) H(25) 177.8 ? . . . .
C(39) C(40) C(45) Ir(1) -0.3(4) ? . . . .
C(39) C(40) C(45) C(44) 175.3(3) ? . . . .
C(41) C(40) C(45) Ir(1) -172.5(2) ? . . . .
C(41) C(40) C(45) C(44) 3.2(5) ? . . . .
C(40) C(41) C(42) C(43) 0.2(5) ? . . . .
C(40) C(41) C(42) H(26) -179.4 ? . . . .
H(25) C(41) C(42) C(43) -179.4 ? . . . .
H(25) C(41) C(42) H(26) 1.0 ? . . . .
C(41) C(42) C(43) F(3) 179.7(3) ? . . . .
C(41) C(42) C(43) C(44) -0.3(5) ? . . . .
H(26) C(42) C(43) F(3) -0.6 ? . . . .
H(26) C(42) C(43) C(44) 179.4 ? . . . .
F(3) C(43) C(44) C(45) -178.2(3) ? . . . .
F(3) C(43) C(44) H(27) 1.2 ? . . . .
C(42) C(43) C(44) C(45) 1.8(5) ? . . . .
C(42) C(43) C(44) H(27) -178.8 ? . . . .
C(43) C(44) C(45) Ir(1) 171.9(3) ? . . . .
C(43) C(44) C(45) C(40) -3.2(5) ? . . . .
H(27) C(44) C(45) Ir(1) -7.5 ? . . . .
H(27) C(44) C(45) C(40) 177.5 ? . . . .
